data_4132427
loop_
_publ_author_name
'Pichon, C\'eline'
'Suaud, Nicolas'
'Duhayon, Carine'
'Guih\'ery, Nathalie'
'Sutter, Jean-Pascal'

_publ_section_title
;
 Cyano-Bridged Fe(II)-Cr(III) Single-Chain Magnet Based on Pentagonal
 Bipyramid Units: On the Added Value of Aligned Axial Anisotropy.
;
_journal_issue 24
_journal_name_full 'Journal of the American Chemical Society'
_journal_page_first 7698
_journal_page_last 7704
_journal_paper_doi 10.1021/jacs.8b03891
_journal_volume 140
_journal_year 2018
_chemical_formula_moiety 'C72 H68 Cr2 Fe2 N28 O8, 2(F6 P), 2(H2 O) [+ solvent] '
_chemical_formula_sum 'C72 H72 Cr2 F12 Fe2 N28 O10 P2'
_chemical_formula_weight 1995.16
_space_group_IT_number 2
_space_group_name_Hall '-P 1'
_space_group_name_H-M_alt 'P -1'
_symmetry_cell_setting triclinic
_symmetry_space_group_name_Hall '-P 1'
_symmetry_space_group_name_H-M 'P -1'
_atom_sites_solution_hydrogens difmap
_atom_sites_solution_primary other
_cell_angle_alpha 105.937(2)
_cell_angle_beta 90.656(3)
_cell_angle_gamma 111.646(2)
_cell_formula_units_Z 2
_cell_length_a 16.3144(13)
_cell_length_b 17.0403(13)
_cell_length_c 18.0957(14)
_cell_measurement_reflns_used 9329
_cell_measurement_temperature 100
_cell_measurement_theta_max 25
_cell_measurement_theta_min 2
_cell_volume 4460.3(6)
_computing_cell_refinement 'Apex2 (Bruker AXS, 2006)'
_computing_data_collection 'Apex2 (Bruker AXS, 2006)'
_computing_data_reduction 'Apex2 (Bruker AXS, 2006)'
_computing_molecular_graphics 'CAMERON (Watkin et al., 1996)'
_computing_publication_material 'CRYSTALS (Betteridge et al., 2003)'
_computing_structure_refinement 'CRYSTALS (Betteridge et al., 2003)'
_computing_structure_solution 'Superflip (Palatinus & Chapuis, 2007)'
_diffrn_ambient_temperature 100
_diffrn_measured_fraction_theta_full 0.997
_diffrn_measured_fraction_theta_max 0.997
_diffrn_measurement_device Area
_diffrn_measurement_device_type 'Bruker Kappa Apex2'
_diffrn_measurement_method '\f & \w scans'
_diffrn_radiation_monochromator graphite
_diffrn_radiation_type 'Mo K\a'
_diffrn_radiation_wavelength 0.71073
_diffrn_reflns_av_R_equivalents 0.149
_diffrn_reflns_limit_h_max 19
_diffrn_reflns_limit_h_min -19
_diffrn_reflns_limit_k_max 20
_diffrn_reflns_limit_k_min -20
_diffrn_reflns_limit_l_max 21
_diffrn_reflns_limit_l_min -22
_diffrn_reflns_number 79772
_diffrn_reflns_theta_full 25.728
_diffrn_reflns_theta_max 25.728
_diffrn_reflns_theta_min 1.180
_diffrn_standards_number 0
_exptl_absorpt_coefficient_mu 0.687
_exptl_absorpt_correction_T_max 0.96
_exptl_absorpt_correction_T_min 0.89
_exptl_absorpt_correction_type multi-scan
_exptl_absorpt_process_details 'SADABS (Siemens, 1996)'
_exptl_crystal_colour 'dark red'
_exptl_crystal_density_diffrn 1.49
_exptl_crystal_density_method 'not measured'
_exptl_crystal_description block
_exptl_crystal_F_000 2028
_exptl_crystal_size_max 0.150
_exptl_crystal_size_mid 0.120
_exptl_crystal_size_min 0.060
_platon_squeeze_details
;
;
_refine_diff_density_max 1.88
_refine_diff_density_min -0.64
_refine_ls_extinction_method None
_refine_ls_goodness_of_fit_ref 1.1351
_refine_ls_hydrogen_treatment constr
_refine_ls_matrix_type full
_refine_ls_number_parameters 1153
_refine_ls_number_reflns 7924
_refine_ls_number_restraints 0
_refine_ls_R_factor_all 0.1293
_refine_ls_R_factor_gt 0.0675
_refine_ls_shift/su_max 0.0008796
_refine_ls_shift/su_mean 0.0000365
_refine_ls_structure_factor_coef F
_refine_ls_weighting_details
;
 Method, part 1, Chebychev polynomial, (Watkin, 1994, Prince, 1982) 
 [weight] = 1.0/[A~0~*T~0~(x)+A~1~*T~1~(x) ... +A~n-1~]*T~n-1~(x)] 
 where A~i~ are the Chebychev coefficients listed below and x= Fcalc/Fmax 
 Method = Robust Weighting (Prince, 1982) 
 W = [weight] * [1-(deltaF/6*sigmaF)^2^]^2^ 
 A~i~ are: 
 1.38 0.874 0.924 
;
_refine_ls_weighting_scheme calc
_refine_ls_wR_factor_all 0.1072
_refine_ls_wR_factor_gt 0.0712
_refine_ls_wR_factor_ref 0.0657
_reflns_limit_h_max 19
_reflns_limit_h_min -19
_reflns_limit_k_max 19
_reflns_limit_k_min -20
_reflns_limit_l_max 22
_reflns_limit_l_min 0
_reflns_number_gt 9365
_reflns_number_total 16962
_reflns_threshold_expression I>2.0\s(I)
_oxford_refine_ls_r_factor_ref 0.0589
_oxford_refine_ls_scale 0.1582(3)
_oxford_reflns_number_all 16885
_oxford_reflns_threshold_expression_ref I>3.0\s(I)
_cod_data_source_file ja8b03891_si_003.cif
_cod_data_source_block I
_cod_depositor_comments
;
The following automatic conversions were performed:

data item '_atom_sites_solution_primary' value 'Other' was changed to
'other' in accordance with the
/home/saulius/struct/COD-crude-data/automatic-downloads/DataCite-retrospective/ACS/depositions/lib/dictionaries/cif_core.dic
dictionary named 'cif_core.dic' version 2.4.2 last updated on
2011-04-26.

Automatic conversion script
Id: cif_fix_values 6909 2019-04-08 15:41:33Z antanas 
;
_cod_original_sg_symbol_H-M 'P -1 '
_cod_database_code 4132427

loop_
_symmetry_equiv_pos_as_xyz
x,y,z
-x,-y,-z

loop_
_atom_site_label
_atom_site_type_symbol
_atom_site_fract_x
_atom_site_fract_y
_atom_site_fract_z
_atom_site_U_iso_or_equiv
_atom_site_occupancy
_atom_site_adp_type
_atom_site_refinement_flags_posn
Cr1 Cr 0.72944(6) 0.66824(6) 0.30712(5) 0.0150 1.0000 Uani .
Cr2 Cr 0.75091(7) 1.17106(6) 0.80912(6) 0.0201 1.0000 Uani .
Fe1 Fe 0.77397(6) 0.91887(5) 0.57084(5) 0.0207 1.0000 Uani .
Fe2 Fe 0.75097(6) 1.44162(6) 1.04098(5) 0.0239 1.0000 Uani .
C1 C 0.7365(4) 0.7514(4) 0.4170(4) 0.0195 1.0000 Uani .
C2 C 0.7414(4) 0.5905(4) 0.1991(4) 0.0195 1.0000 Uani .
C3 C 0.9005(4) 0.6526(4) 0.3918(3) 0.0212 1.0000 Uani .
C4 C 0.9856(4) 0.6748(5) 0.4243(4) 0.0299 1.0000 Uani .
C5 C 1.0534(5) 0.7475(5) 0.4129(4) 0.0328 1.0000 Uani .
C6 C 1.0343(4) 0.7961(4) 0.3714(4) 0.0263 1.0000 Uani .
C7 C 0.9462(4) 0.7699(4) 0.3402(3) 0.0180 1.0000 Uani .
C8 C 0.9145(4) 0.8156(4) 0.2959(3) 0.0206 1.0000 Uani .
C9 C 0.9787(4) 0.8911(4) 0.2728(4) 0.0238 1.0000 Uani .
C10 C 0.7065(4) 0.7813(4) 0.2274(3) 0.0182 1.0000 Uani .
C11 C 0.6016(4) 0.5252(4) 0.3487(3) 0.0204 1.0000 Uani .
C12 C 0.8201(4) 0.5802(4) 0.4000(4) 0.0242 1.0000 Uani .
C13 C 0.8245(5) 0.5212(5) 0.4469(5) 0.0433 1.0000 Uani .
C14 C 0.6542(4) 0.8099(4) 0.1798(3) 0.0225 1.0000 Uani .
C15 C 0.6916(5) 0.8514(4) 0.1249(4) 0.0306 1.0000 Uani .
C16 C 0.6395(5) 0.8712(4) 0.0785(4) 0.0332 1.0000 Uani .
C17 C 0.5509(5) 0.8534(5) 0.0874(4) 0.0344 1.0000 Uani .
C18 C 0.5127(5) 0.8120(5) 0.1418(4) 0.0347 1.0000 Uani .
C19 C 0.5649(4) 0.7898(4) 0.1865(4) 0.0272 1.0000 Uani .
C20 C 0.5102(4) 0.4691(4) 0.3602(3) 0.0202 1.0000 Uani .
C21 C 0.4364(4) 0.4657(4) 0.3201(4) 0.0304 1.0000 Uani .
C22 C 0.3524(5) 0.4194(5) 0.3344(4) 0.0369 1.0000 Uani .
C23 C 0.3407(5) 0.3756(4) 0.3884(4) 0.0323 1.0000 Uani .
C24 C 0.4139(4) 0.3770(4) 0.4293(4) 0.0281 1.0000 Uani .
C25 C 0.4977(4) 0.4236(4) 0.4139(4) 0.0249 1.0000 Uani .
C26 C 0.5907(4) 0.9066(4) 0.5078(4) 0.0273 1.0000 Uani .
C27 C 0.4998(5) 0.8894(5) 0.5019(4) 0.0375 1.0000 Uani .
C28 C 0.4525(5) 0.8531(5) 0.5560(5) 0.0397 1.0000 Uani .
C29 C 0.4923(5) 0.8331(4) 0.6117(4) 0.0340 1.0000 Uani .
C30 C 0.5823(4) 0.8517(4) 0.6141(4) 0.0284 1.0000 Uani .
C31 C 0.6353(4) 0.8357(4) 0.6708(4) 0.0238 1.0000 Uani .
C32 C 0.5964(5) 0.8027(4) 0.7363(4) 0.0312 1.0000 Uani .
C33 C 0.8624(5) 0.8790(5) 0.6932(5) 0.0382 1.0000 Uani .
C34 C 0.8833(5) 1.0127(4) 0.4679(4) 0.0261 1.0000 Uani .
C35 C 0.6526(5) 0.9469(4) 0.4559(4) 0.0301 1.0000 Uani .
C36 C 0.6206(5) 0.9596(5) 0.3838(4) 0.0395 1.0000 Uani .
C37 C 0.7768(4) 1.0837(4) 0.7157(4) 0.0211 1.0000 Uani .
C38 C 0.7406(4) 1.2657(4) 0.9043(4) 0.0230 1.0000 Uani .
C39 C 0.9143(4) 1.1723(4) 0.9107(4) 0.0263 1.0000 Uani .
C40 C 1.0004(4) 1.1895(5) 0.9411(4) 0.0321 1.0000 Uani .
C41 C 1.0710(5) 1.2554(5) 0.9212(4) 0.0366 1.0000 Uani .
C42 C 1.0526(5) 1.3014(4) 0.8765(4) 0.0316 1.0000 Uani .
C43 C 0.9650(4) 1.2806(4) 0.8486(4) 0.0269 1.0000 Uani .
C44 C 0.9366(5) 1.3239(4) 0.7992(4) 0.0296 1.0000 Uani .
C45 C 1.0023(5) 1.4024(4) 0.7806(4) 0.0334 1.0000 Uani .
C46 C 0.7295(5) 1.2729(4) 0.7124(4) 0.0267 1.0000 Uani .
C47 C 0.6183(4) 1.0358(4) 0.8491(3) 0.0194 1.0000 Uani .
C48 C 0.8329(4) 1.1056(4) 0.9244(4) 0.0279 1.0000 Uani .
C49 C 0.8352(5) 1.0557(5) 0.9815(5) 0.0482 1.0000 Uani .
C50 C 0.6755(5) 1.2966(4) 0.6627(4) 0.0268 1.0000 Uani .
C51 C 0.7079(5) 1.3334(5) 0.6040(5) 0.0428 1.0000 Uani .
C52 C 0.6533(6) 1.3547(6) 0.5611(5) 0.0536 1.0000 Uani .
C53 C 0.5686(6) 1.3432(6) 0.5773(5) 0.0481 1.0000 Uani .
C54 C 0.5356(6) 1.3067(5) 0.6347(5) 0.0464 1.0000 Uani .
C55 C 0.5885(5) 1.2814(5) 0.6759(5) 0.0394 1.0000 Uani .
C56 C 0.5255(4) 0.9756(4) 0.8495(3) 0.0227 1.0000 Uani .
C57 C 0.4606(5) 0.9627(4) 0.7925(4) 0.0331 1.0000 Uani .
C58 C 0.3718(5) 0.9097(5) 0.7927(5) 0.0434 1.0000 Uani .
C59 C 0.3495(5) 0.8698(5) 0.8503(5) 0.0447 1.0000 Uani .
C60 C 0.4137(5) 0.8819(5) 0.9074(5) 0.0430 1.0000 Uani .
C61 C 0.5020(5) 0.9335(4) 0.9061(4) 0.0321 1.0000 Uani .
C62 C 0.6004(6) 1.4429(5) 0.9358(4) 0.0387 1.0000 Uani .
C63 C 0.5151(7) 1.4278(5) 0.9064(5) 0.0528 1.0000 Uani .
C64 C 0.4455(7) 1.3879(5) 0.9420(5) 0.0531 1.0000 Uani .
C65 C 0.4576(5) 1.3610(5) 1.0051(5) 0.0446 1.0000 Uani .
C66 C 0.5464(5) 1.3772(4) 1.0319(4) 0.0343 1.0000 Uani .
C67 C 0.5714(4) 1.3511(4) 1.0970(4) 0.0267 1.0000 Uani .
C68 C 0.5057(5) 1.3115(5) 1.1461(5) 0.0436 1.0000 Uani .
C69 C 0.7833(5) 1.3779(4) 1.1691(4) 0.0269 1.0000 Uani .
C70 C 0.9047(6) 1.5343(5) 0.9633(5) 0.0437 1.0000 Uani .
C71 C 0.6828(7) 1.4876(5) 0.9048(4) 0.0479 1.0000 Uani .
C72 C 0.6780(8) 1.5094(6) 0.8299(5) 0.0739 1.0000 Uani .
N1 N 0.7475(4) 0.7997(3) 0.4781(3) 0.0264 1.0000 Uani .
N2 N 0.7508(3) 0.5517(3) 0.1390(3) 0.0221 1.0000 Uani .
N3 N 0.8809(3) 0.6997(3) 0.3507(3) 0.0194 1.0000 Uani .
N4 N 0.8289(3) 0.7840(3) 0.2798(3) 0.0191 1.0000 Uani .
N5 N 0.7933(3) 0.8232(3) 0.2382(3) 0.0210 1.0000 Uani .
N6 N 0.6676(3) 0.5116(3) 0.3760(3) 0.0210 1.0000 Uani .
N7 N 0.7474(3) 0.5763(3) 0.3672(3) 0.0184 1.0000 Uani .
N8 N 0.6298(3) 0.8873(3) 0.5620(3) 0.0242 1.0000 Uani .
N9 N 0.7169(3) 0.8548(3) 0.6594(3) 0.0230 1.0000 Uani .
N10 N 0.7761(4) 0.8486(4) 0.7082(3) 0.0322 1.0000 Uani .
N11 N 0.9248(5) 0.8800(6) 0.7422(4) 0.0642 1.0000 Uani .
N12 N 0.9505(4) 1.0519(4) 0.4339(3) 0.0319 1.0000 Uani .
N13 N 0.8009(4) 1.0027(4) 0.4397(3) 0.0287 1.0000 Uani .
N14 N 0.7342(4) 0.9658(3) 0.4790(3) 0.0255 1.0000 Uani .
N15 N 0.7893(3) 1.0364(3) 0.6634(3) 0.0233 1.0000 Uani .
N16 N 0.7404(4) 1.3234(4) 0.9543(3) 0.0291 1.0000 Uani .
N17 N 0.8978(3) 1.2162(3) 0.8652(3) 0.0235 1.0000 Uani .
N18 N 0.8522(4) 1.2871(3) 0.7752(3) 0.0253 1.0000 Uani .
N19 N 0.8165(4) 1.3211(3) 0.7279(3) 0.0269 1.0000 Uani .
N20 N 0.6811(3) 1.0340(3) 0.8933(3) 0.0252 1.0000 Uani .
N21 N 0.7617(4) 1.0962(3) 0.8844(3) 0.0245 1.0000 Uani .
N22 N 0.6143(4) 1.4182(3) 0.9975(3) 0.0299 1.0000 Uani .
N23 N 0.6546(4) 1.3677(3) 1.1082(3) 0.0231 1.0000 Uani .
N24 N 0.6925(3) 1.3521(3) 1.1659(3) 0.0264 1.0000 Uani .
N25 N 0.8229(4) 1.3659(4) 1.2278(4) 0.0422 1.0000 Uani .
N26 N 0.9833(6) 1.5689(5) 0.9410(5) 0.0683 1.0000 Uani .
N27 N 0.8354(5) 1.5372(4) 0.9218(4) 0.0510 1.0000 Uani .
N28 N 0.7529(5) 1.5002(4) 0.9445(3) 0.0379 1.0000 Uani .
O1 O 0.6634(3) 0.7174(2) 0.2547(2) 0.0181 1.0000 Uani .
O2 O 0.6094(3) 0.5839(2) 0.3135(2) 0.0194 1.0000 Uani .
O3 O 0.8798(3) 0.9012(3) 0.6334(3) 0.0295 1.0000 Uani .
O4 O 0.8925(3) 0.9856(3) 0.5240(3) 0.0264 1.0000 Uani .
O5 O 0.6891(3) 1.2085(3) 0.7391(3) 0.0271 1.0000 Uani .
O6 O 0.6310(3) 1.0867(3) 0.8057(2) 0.0203 1.0000 Uani .
O7 O 0.8250(3) 1.4104(3) 1.1216(3) 0.0276 1.0000 Uani .
O8 O 0.8902(3) 1.5027(3) 1.0182(3) 0.0372 1.0000 Uani .
P1 P 0.84020(18) 1.24807(18) 0.38187(15) 0.0630 1.0000 Uani .
P2 P 0.80242(14) 0.78140(14) 0.89819(13) 0.0448 1.0000 Uani .
F1 F 0.8520(4) 1.3097(4) 0.4653(3) 0.0807 1.0000 Uani .
F2 F 0.7537(5) 1.2630(4) 0.3614(5) 0.1088 1.0000 Uani .
F3 F 0.9031(6) 1.3346(5) 0.3590(5) 0.1348 1.0000 Uani .
F4 F 0.8351(4) 1.1964(6) 0.2928(4) 0.1186 1.0000 Uani .
F5 F 0.9244(4) 1.2290(5) 0.4004(3) 0.0930 1.0000 Uani .
F6 F 0.7810(5) 1.1610(5) 0.3945(7) 0.1437 1.0000 Uani .
F7 F 0.7721(6) 0.8498(5) 0.8749(4) 0.1090 1.0000 Uani .
F8 F 0.9024(4) 0.8428(4) 0.8956(3) 0.0821 1.0000 Uani .
F9 F 0.7942(5) 0.7329(3) 0.8076(3) 0.0846 1.0000 Uani .
F10 F 0.8383(4) 0.7115(4) 0.9145(3) 0.0778 1.0000 Uani .
F11 F 0.7059(5) 0.7160(6) 0.8960(6) 0.1341 1.0000 Uani .
F12 F 0.8171(5) 0.8330(5) 0.9872(3) 0.0840 1.0000 Uani .
O9 O 0.3584(3) 0.6680(3) 0.6876(3) 0.0302 1.0000 Uani .
O10 O 0.8644(4) 1.0187(4) 0.2764(3) 0.0619 1.0000 Uani .
H41 H 0.9972 0.6421 0.4533 0.0380 1.0000 Uiso R
H51 H 1.1112 0.7622 0.4330 0.0370 1.0000 Uiso R
H61 H 1.0789 0.8460 0.3645 0.0329 1.0000 Uiso R
H91 H 0.9506 0.9011 0.2318 0.0350 1.0000 Uiso R
H92 H 0.9993 0.9434 0.3159 0.0349 1.0000 Uiso R
H93 H 1.0280 0.8763 0.2559 0.0348 1.0000 Uiso R
H131 H 0.7660 0.4813 0.4497 0.0640 1.0000 Uiso R
H132 H 0.8523 0.5572 0.4985 0.0640 1.0000 Uiso R
H133 H 0.8593 0.4883 0.4231 0.0641 1.0000 Uiso R
H151 H 0.7519 0.8653 0.1192 0.0381 1.0000 Uiso R
H161 H 0.6640 0.8973 0.0411 0.0400 1.0000 Uiso R
H171 H 0.5174 0.8696 0.0571 0.0419 1.0000 Uiso R
H181 H 0.4532 0.7991 0.1474 0.0409 1.0000 Uiso R
H191 H 0.5396 0.7606 0.2218 0.0321 1.0000 Uiso R
H211 H 0.4439 0.4962 0.2835 0.0369 1.0000 Uiso R
H221 H 0.3031 0.4172 0.3067 0.0451 1.0000 Uiso R
H231 H 0.2833 0.3450 0.3977 0.0369 1.0000 Uiso R
H241 H 0.4067 0.3469 0.4658 0.0350 1.0000 Uiso R
H251 H 0.5466 0.4238 0.4406 0.0311 1.0000 Uiso R
H271 H 0.4719 0.9020 0.4640 0.0466 1.0000 Uiso R
H281 H 0.3924 0.8414 0.5545 0.0469 1.0000 Uiso R
H291 H 0.4600 0.8085 0.6479 0.0417 1.0000 Uiso R
H323 H 0.6116 0.7545 0.7394 0.0471 1.0000 Uiso R
H322 H 0.6181 0.8495 0.7842 0.0472 1.0000 Uiso R
H321 H 0.5332 0.7827 0.7274 0.0468 1.0000 Uiso R
H361 H 0.6480 1.0203 0.3863 0.0591 1.0000 Uiso R
H362 H 0.5571 0.9421 0.3782 0.0590 1.0000 Uiso R
H363 H 0.6371 0.9253 0.3396 0.0592 1.0000 Uiso R
H401 H 1.0117 1.1595 0.9730 0.0392 1.0000 Uiso R
H411 H 1.1293 1.2673 0.9387 0.0451 1.0000 Uiso R
H421 H 1.0983 1.3459 0.8644 0.0380 1.0000 Uiso R
H451 H 0.9779 1.4118 0.7367 0.0511 1.0000 Uiso R
H452 H 1.0158 1.4541 0.8248 0.0511 1.0000 Uiso R
H453 H 1.0557 1.3928 0.7695 0.0511 1.0000 Uiso R
H491 H 0.7758 1.0204 0.9878 0.0712 1.0000 Uiso R
H492 H 0.8659 1.0967 1.0306 0.0710 1.0000 Uiso R
H493 H 0.8668 1.0186 0.9622 0.0711 1.0000 Uiso R
H511 H 0.7661 1.3439 0.5950 0.0511 1.0000 Uiso R
H521 H 0.6738 1.3763 0.5201 0.0649 1.0000 Uiso R
H531 H 0.5337 1.3613 0.5497 0.0610 1.0000 Uiso R
H541 H 0.4786 1.2995 0.6461 0.0560 1.0000 Uiso R
H551 H 0.5656 1.2542 0.7128 0.0448 1.0000 Uiso R
H571 H 0.4761 0.9903 0.7542 0.0390 1.0000 Uiso R
H581 H 0.3282 0.9004 0.7540 0.0521 1.0000 Uiso R
H591 H 0.2902 0.8341 0.8506 0.0562 1.0000 Uiso R
H601 H 0.3979 0.8549 0.9464 0.0508 1.0000 Uiso R
H611 H 0.5457 0.9405 0.9439 0.0398 1.0000 Uiso R
H631 H 0.5056 1.4452 0.8636 0.0579 1.0000 Uiso R
H641 H 0.3883 1.3778 0.9232 0.0661 1.0000 Uiso R
H651 H 0.4101 1.3327 1.0293 0.0537 1.0000 Uiso R
H681 H 0.5244 1.2728 1.1662 0.0661 1.0000 Uiso R
H682 H 0.5006 1.3569 1.1881 0.0662 1.0000 Uiso R
H683 H 0.4491 1.2780 1.1151 0.0662 1.0000 Uiso R
H721 H 0.7344 1.5220 0.8104 0.1180 1.0000 Uiso R
H722 H 0.6625 1.5602 0.8383 0.1179 1.0000 Uiso R
H723 H 0.6336 1.4593 0.7930 0.1179 1.0000 Uiso R
H121 H 1.0014 1.0500 0.4443 0.0396 1.0000 Uiso R
H101 H 0.7621 0.8358 0.7507 0.0387 1.0000 Uiso R
H26 H 0.7914 1.3357 1.2563 0.0503 1.0000 Uiso R
H122 H 0.9414 1.0727 0.3975 0.0397 1.0000 Uiso R
H24 H 0.6631 1.3293 1.1990 0.0337 1.0000 Uiso R
H13 H 0.7917 1.0212 0.4017 0.0366 1.0000 Uiso R
H262 H 0.9875 1.5875 0.9009 0.0803 1.0000 Uiso R
H261 H 1.0269 1.5583 0.9568 0.0803 1.0000 Uiso R
H25 H 0.8802 1.3810 1.2333 0.0504 1.0000 Uiso R
H112 H 0.9136 0.8784 0.7886 0.0735 1.0000 Uiso R
H111 H 0.9794 0.9127 0.7411 0.0733 1.0000 Uiso R
H27 H 0.8408 1.5437 0.8763 0.0634 1.0000 Uiso R

loop_
_atom_site_aniso_label
_atom_site_aniso_U_11
_atom_site_aniso_U_22
_atom_site_aniso_U_33
_atom_site_aniso_U_23
_atom_site_aniso_U_13
_atom_site_aniso_U_12
Cr1 0.0162(5) 0.0095(4) 0.0123(5) -0.0022(4) 0.0015(4) 0.0012(4)
Cr2 0.0225(6) 0.0114(5) 0.0200(5) -0.0011(4) 0.0076(4) 0.0036(4)
Fe1 0.0239(5) 0.0121(4) 0.0172(5) -0.0030(4) 0.0061(4) 0.0022(4)
Fe2 0.0329(6) 0.0158(4) 0.0172(5) -0.0018(4) 0.0042(4) 0.0079(4)
C1 0.016(3) 0.011(3) 0.026(3) 0.003(3) 0.002(3) 0.001(2)
C2 0.009(3) 0.016(3) 0.021(3) 0.000(3) -0.004(2) -0.004(2)
C3 0.018(3) 0.021(3) 0.016(3) 0.001(3) 0.001(3) 0.002(3)
C4 0.023(4) 0.035(4) 0.028(4) 0.009(3) -0.004(3) 0.007(3)
C5 0.021(4) 0.039(4) 0.028(4) 0.005(3) -0.006(3) 0.004(3)
C6 0.021(4) 0.022(3) 0.022(3) -0.001(3) 0.003(3) -0.001(3)
C7 0.012(3) 0.012(3) 0.016(3) -0.006(2) 0.003(2) -0.004(2)
C8 0.021(4) 0.015(3) 0.014(3) -0.005(2) 0.003(2) 0.000(3)
C9 0.017(3) 0.013(3) 0.028(3) -0.002(3) 0.002(3) -0.004(2)
C10 0.021(3) 0.012(3) 0.018(3) 0.002(2) 0.005(2) 0.004(3)
C11 0.027(4) 0.012(3) 0.014(3) -0.002(2) -0.002(3) 0.003(3)
C12 0.018(4) 0.027(3) 0.022(3) 0.005(3) -0.002(3) 0.004(3)
C13 0.026(4) 0.047(5) 0.056(5) 0.028(4) -0.007(4) 0.005(4)
C14 0.023(4) 0.019(3) 0.019(3) 0.003(3) 0.001(3) 0.003(3)
C15 0.033(4) 0.029(4) 0.032(4) 0.014(3) 0.006(3) 0.010(3)
C16 0.046(5) 0.028(4) 0.032(4) 0.019(3) 0.012(3) 0.014(3)
C17 0.046(5) 0.033(4) 0.033(4) 0.015(3) -0.001(3) 0.022(4)
C18 0.024(4) 0.035(4) 0.045(4) 0.011(3) 0.006(3) 0.011(3)
C19 0.031(4) 0.031(4) 0.025(3) 0.014(3) 0.006(3) 0.014(3)
C20 0.020(3) 0.015(3) 0.018(3) 0.001(2) 0.004(3) 0.001(2)
C21 0.024(4) 0.025(3) 0.036(4) 0.015(3) -0.003(3) -0.002(3)
C22 0.018(4) 0.042(4) 0.047(5) 0.017(4) 0.000(3) 0.005(3)
C23 0.025(4) 0.016(3) 0.039(4) 0.001(3) 0.004(3) -0.006(3)
C24 0.033(4) 0.023(3) 0.023(3) 0.008(3) 0.009(3) 0.004(3)
C25 0.026(4) 0.021(3) 0.019(3) 0.003(3) -0.001(3) 0.002(3)
C26 0.028(4) 0.016(3) 0.034(4) 0.001(3) 0.004(3) 0.008(3)
C27 0.033(4) 0.035(4) 0.043(4) 0.012(3) 0.000(3) 0.012(3)
C28 0.027(4) 0.032(4) 0.054(5) 0.009(4) 0.017(4) 0.007(3)
C29 0.030(4) 0.027(4) 0.040(4) 0.011(3) 0.005(3) 0.005(3)
C30 0.030(4) 0.011(3) 0.031(4) -0.003(3) 0.011(3) -0.001(3)
C31 0.027(4) 0.013(3) 0.022(3) -0.003(3) 0.001(3) 0.004(3)
C32 0.032(4) 0.027(3) 0.032(4) 0.010(3) 0.011(3) 0.007(3)
C33 0.033(4) 0.037(4) 0.044(5) 0.019(4) 0.009(4) 0.008(3)
C34 0.036(4) 0.014(3) 0.030(4) 0.006(3) 0.016(3) 0.012(3)
C35 0.041(5) 0.018(3) 0.027(4) 0.003(3) 0.006(3) 0.009(3)
C36 0.048(5) 0.037(4) 0.040(4) 0.019(4) 0.007(4) 0.019(4)
C37 0.017(3) 0.014(3) 0.022(3) 0.002(3) 0.004(3) -0.004(2)
C38 0.022(4) 0.020(3) 0.022(3) 0.003(3) 0.009(3) 0.006(3)
C39 0.029(4) 0.017(3) 0.025(3) -0.004(3) 0.002(3) 0.007(3)
C40 0.025(4) 0.036(4) 0.028(4) 0.004(3) -0.004(3) 0.007(3)
C41 0.017(4) 0.036(4) 0.037(4) -0.008(3) -0.001(3) 0.003(3)
C42 0.032(4) 0.022(3) 0.030(4) -0.001(3) 0.007(3) 0.005(3)
C43 0.029(4) 0.018(3) 0.021(3) -0.008(3) 0.006(3) 0.004(3)
C44 0.034(4) 0.021(3) 0.027(4) -0.002(3) 0.009(3) 0.010(3)
C45 0.038(4) 0.018(3) 0.031(4) 0.002(3) 0.006(3) -0.001(3)
C46 0.032(4) 0.021(3) 0.030(4) 0.005(3) 0.017(3) 0.016(3)
C47 0.020(3) 0.011(3) 0.021(3) -0.003(3) 0.007(3) 0.006(2)
C48 0.024(4) 0.020(3) 0.032(4) 0.003(3) -0.002(3) 0.003(3)
C49 0.040(5) 0.042(4) 0.054(5) 0.023(4) -0.018(4) 0.000(4)
C50 0.039(4) 0.022(3) 0.026(4) 0.012(3) 0.012(3) 0.015(3)
C51 0.044(5) 0.047(5) 0.049(5) 0.030(4) 0.021(4) 0.018(4)
C52 0.070(6) 0.066(6) 0.045(5) 0.040(5) 0.020(4) 0.031(5)
C53 0.062(6) 0.056(5) 0.040(5) 0.023(4) 0.007(4) 0.034(5)
C54 0.057(5) 0.048(5) 0.054(5) 0.024(4) 0.025(4) 0.035(4)
C55 0.045(5) 0.039(4) 0.045(5) 0.023(4) 0.018(4) 0.020(4)
C56 0.027(4) 0.014(3) 0.021(3) -0.001(3) 0.000(3) 0.007(3)
C57 0.030(4) 0.022(3) 0.036(4) 0.003(3) -0.003(3) 0.003(3)
C58 0.036(4) 0.025(4) 0.054(5) 0.006(4) -0.019(4) 0.001(3)
C59 0.029(4) 0.026(4) 0.057(5) -0.005(4) 0.001(4) -0.001(3)
C60 0.035(5) 0.032(4) 0.052(5) 0.010(4) 0.007(4) 0.004(3)
C61 0.025(4) 0.029(4) 0.037(4) 0.010(3) 0.003(3) 0.004(3)
C62 0.067(6) 0.025(4) 0.020(4) -0.012(3) -0.017(4) 0.027(4)
C63 0.086(7) 0.022(4) 0.042(5) -0.006(4) -0.017(5) 0.024(4)
C64 0.070(7) 0.029(4) 0.053(5) -0.009(4) -0.034(5) 0.027(4)
C65 0.043(5) 0.025(4) 0.047(5) -0.020(3) -0.013(4) 0.016(3)
C66 0.046(5) 0.014(3) 0.030(4) -0.015(3) -0.013(3) 0.014(3)
C67 0.025(4) 0.020(3) 0.025(4) -0.001(3) 0.003(3) 0.002(3)
C68 0.028(4) 0.049(5) 0.046(5) 0.010(4) 0.002(3) 0.009(4)
C69 0.038(4) 0.019(3) 0.022(3) 0.004(3) 0.002(3) 0.010(3)
C70 0.080(7) 0.022(4) 0.034(4) 0.004(3) 0.026(4) 0.028(4)
C71 0.095(7) 0.022(4) 0.026(4) 0.000(3) 0.007(5) 0.028(4)
C72 0.135(10) 0.057(6) 0.029(5) 0.015(4) -0.006(5) 0.035(6)
N1 0.031(3) 0.013(2) 0.025(3) -0.002(2) 0.009(2) 0.002(2)
N2 0.018(3) 0.015(2) 0.022(3) -0.003(2) 0.002(2) 0.000(2)
N3 0.014(3) 0.020(3) 0.014(2) -0.001(2) -0.002(2) -0.001(2)
N4 0.026(3) 0.015(2) 0.013(2) -0.002(2) 0.007(2) 0.008(2)
N5 0.019(3) 0.017(3) 0.024(3) 0.003(2) 0.005(2) 0.005(2)
N6 0.014(3) 0.017(3) 0.025(3) 0.003(2) 0.001(2) 0.000(2)
N7 0.018(3) 0.010(2) 0.017(3) -0.002(2) 0.000(2) -0.002(2)
N8 0.021(3) 0.013(2) 0.027(3) -0.001(2) 0.006(2) -0.001(2)
N9 0.021(3) 0.012(2) 0.029(3) 0.000(2) -0.001(2) 0.002(2)
N10 0.033(3) 0.032(3) 0.029(3) 0.014(3) 0.009(3) 0.006(3)
N11 0.029(4) 0.110(7) 0.061(5) 0.057(5) 0.003(3) 0.013(4)
N12 0.030(3) 0.032(3) 0.043(4) 0.019(3) 0.019(3) 0.016(3)
N13 0.034(3) 0.029(3) 0.031(3) 0.017(3) 0.011(3) 0.014(3)
N14 0.027(3) 0.020(3) 0.028(3) 0.006(2) 0.011(2) 0.009(2)
N15 0.027(3) 0.013(2) 0.022(3) -0.001(2) 0.006(2) 0.003(2)
N16 0.027(3) 0.021(3) 0.033(3) 0.005(3) 0.007(2) 0.004(2)
N17 0.024(3) 0.010(2) 0.024(3) -0.006(2) 0.005(2) 0.001(2)
N18 0.029(3) 0.019(3) 0.024(3) 0.000(2) 0.006(2) 0.008(2)
N19 0.034(4) 0.024(3) 0.026(3) 0.008(2) 0.011(3) 0.015(3)
N20 0.020(3) 0.017(3) 0.029(3) 0.002(2) -0.002(2) 0.000(2)
N21 0.026(3) 0.013(2) 0.026(3) -0.001(2) 0.006(2) 0.004(2)
N22 0.040(4) 0.020(3) 0.022(3) -0.003(2) -0.004(3) 0.010(3)
N23 0.028(3) 0.016(3) 0.018(3) -0.002(2) 0.002(2) 0.006(2)
N24 0.021(3) 0.025(3) 0.030(3) 0.012(2) 0.004(2) 0.002(2)
N25 0.032(4) 0.043(4) 0.050(4) 0.027(3) 0.002(3) 0.004(3)
N26 0.096(6) 0.059(5) 0.088(6) 0.048(5) 0.077(5) 0.051(5)
N27 0.090(6) 0.036(4) 0.036(4) 0.017(3) 0.038(4) 0.029(4)
N28 0.068(5) 0.025(3) 0.022(3) 0.006(3) 0.005(3) 0.021(3)
O1 0.016(2) 0.0134(19) 0.022(2) 0.0038(17) -0.0015(17) 0.0030(17)
O2 0.019(2) 0.013(2) 0.018(2) -0.0014(17) 0.0002(17) 0.0019(17)
O3 0.027(3) 0.030(2) 0.026(3) 0.010(2) 0.004(2) 0.003(2)
O4 0.028(3) 0.021(2) 0.024(2) 0.002(2) 0.0049(19) 0.0059(19)
O5 0.032(3) 0.018(2) 0.031(3) 0.010(2) 0.009(2) 0.007(2)
O6 0.026(2) 0.014(2) 0.019(2) 0.0050(18) 0.0054(18) 0.0050(18)
O7 0.026(3) 0.027(2) 0.025(2) 0.006(2) 0.002(2) 0.007(2)
O8 0.051(3) 0.019(2) 0.028(3) 0.002(2) 0.016(2) 0.003(2)
P1 0.0584(16) 0.0657(16) 0.0578(16) 0.0128(13) -0.0268(13) 0.0215(13)
P2 0.0397(12) 0.0480(12) 0.0450(12) 0.0263(10) -0.0028(9) 0.0066(10)
F1 0.070(4) 0.104(5) 0.073(4) 0.007(3) -0.003(3) 0.054(4)
F2 0.096(5) 0.077(4) 0.144(6) 0.002(4) -0.067(5) 0.047(4)
F3 0.133(7) 0.111(6) 0.122(6) 0.068(5) -0.013(5) -0.019(5)
F4 0.076(5) 0.184(8) 0.065(4) 0.053(5) -0.011(3) 0.006(5)
F5 0.082(4) 0.139(6) 0.054(3) -0.013(4) -0.024(3) 0.069(4)
F6 0.067(4) 0.129(6) 0.302(12) 0.160(8) 0.051(6) 0.043(4)
F7 0.176(7) 0.096(5) 0.073(4) 0.007(4) -0.029(4) 0.086(5)
F8 0.065(4) 0.090(4) 0.061(3) 0.021(3) 0.000(3) -0.002(3)
F9 0.130(5) 0.045(3) 0.051(3) 0.011(3) -0.031(3) 0.008(3)
F10 0.088(4) 0.069(4) 0.074(4) 0.021(3) -0.017(3) 0.029(3)
F11 0.054(4) 0.142(7) 0.202(9) 0.079(7) 0.040(5) 0.013(4)
F12 0.122(5) 0.126(5) 0.042(3) 0.035(3) 0.032(3) 0.083(5)
O9 0.035(3) 0.025(2) 0.030(3) 0.008(2) 0.004(2) 0.011(2)
O10 0.087(5) 0.034(3) 0.057(4) 0.010(3) -0.018(3) 0.018(3)

loop_
_atom_type_symbol
_atom_type_scat_dispersion_real
_atom_type_scat_dispersion_imag
_atom_type_scat_Cromer_Mann_a1
_atom_type_scat_Cromer_Mann_b1
_atom_type_scat_Cromer_Mann_a2
_atom_type_scat_Cromer_Mann_b2
_atom_type_scat_Cromer_Mann_a3
_atom_type_scat_Cromer_Mann_b3
_atom_type_scat_Cromer_Mann_a4
_atom_type_scat_Cromer_Mann_b4
_atom_type_scat_Cromer_Mann_c
_atom_type_scat_source
C 0.0033 0.0016 2.3100 20.8439 1.0200 10.2075 1.5886 0.5687 0.8650 51.6512 0.2156 'International Tables Vol C 4.2.6.8 and 6.1.1.4'
H 0.0000 0.0000 0.4930 10.5109 0.3229 26.1257 0.1402 3.1424 0.0408 57.7998 0.0030 'International Tables Vol C 4.2.6.8 and 6.1.1.4'
N 0.0061 0.0033 12.2126 0.0057 3.1322 9.8933 2.0125 28.9975 1.1663 0.5826 -11.5290 'International Tables Vol C 4.2.6.8 and 6.1.1.4'
O 0.0106 0.0060 3.0485 13.2771 2.2868 5.7011 1.5463 0.3239 0.8670 32.9089 0.2508 'International Tables Vol C 4.2.6.8 and 6.1.1.4'
Cr 0.3209 0.6236 10.6406 6.1038 7.3537 0.3920 3.3240 20.2626 1.4922 98.7399 1.1832 'International Tables Vol C 4.2.6.8 and 6.1.1.4'
Mn 0.3368 0.7283 11.2819 5.3409 7.3573 0.3432 3.0193 17.8674 2.2441 83.7543 1.0896 'International Tables Vol C 4.2.6.8 and 6.1.1.4'
Ni 0.3393 1.1124 12.8376 3.8785 7.2920 0.2565 4.4438 12.1763 2.3800 66.3421 1.0341 'International Tables Vol C 4.2.6.8 and 6.1.1.4'
P 0.1023 0.0942 6.4345 1.9067 4.1791 27.1570 1.7800 0.5260 1.4908 68.1645 1.1149 'International Tables Vol C 4.2.6.8 and 6.1.1.4'
F 0.0171 0.0103 3.5392 10.2825 2.6412 4.2944 1.5170 0.2615 1.0243 26.1476 0.2776 'International Tables Vol C 4.2.6.8 and 6.1.1.4'
Fe 0.3463 0.8444 11.7695 4.7611 7.3573 0.3072 3.5222 15.3535 2.3045 76.8805 1.0369 'International Tables Vol C 4.2.6.8 and 6.1.1.4'

loop_
_geom_angle_atom_site_label_1
_geom_angle_site_symmetry_1
_geom_angle_atom_site_label_2
_geom_angle_atom_site_label_3
_geom_angle
_geom_angle_publ_flag
C1 . Cr1 C2 172.1(2) yes
C1 . Cr1 N3 82.6(2) yes
C2 . Cr1 N3 89.7(2) yes
C1 . Cr1 N4 88.2(2) yes
C2 . Cr1 N4 87.1(2) yes
N3 . Cr1 N4 65.66(19) yes
C1 . Cr1 N7 86.1(2) yes
C2 . Cr1 N7 92.2(2) yes
N3 . Cr1 N7 65.11(17) yes
N4 . Cr1 N7 130.77(19) yes
C1 . Cr1 O1 95.1(2) yes
C2 . Cr1 O1 89.6(2) yes
N3 . Cr1 O1 138.40(17) yes
N4 . Cr1 O1 72.77(18) yes
N7 . Cr1 O1 156.45(17) yes
C1 . Cr1 O2 92.3(2) yes
C2 . Cr1 O2 94.54(19) yes
N3 . Cr1 O2 137.55(18) yes
N4 . Cr1 O2 156.64(19) yes
N7 . Cr1 O2 72.53(18) yes
O1 . Cr1 O2 83.93(17) yes
C37 . Cr2 C38 173.5(2) yes
C37 . Cr2 N17 88.1(2) yes
C38 . Cr2 N17 85.9(2) yes
C37 . Cr2 N18 88.9(2) yes
C38 . Cr2 N18 86.5(2) yes
N17 . Cr2 N18 65.79(19) yes
C37 . Cr2 N21 90.9(2) yes
C38 . Cr2 N21 89.0(2) yes
N17 . Cr2 N21 67.58(19) yes
N18 . Cr2 N21 133.4(2) yes
C37 . Cr2 O5 91.7(2) yes
C38 . Cr2 O5 90.9(2) yes
N17 . Cr2 O5 136.13(18) yes
N18 . Cr2 O5 70.34(19) yes
N21 . Cr2 O5 156.22(19) yes
C37 . Cr2 O6 92.3(2) yes
C38 . Cr2 O6 93.9(2) yes
N17 . Cr2 O6 141.93(19) yes
N18 . Cr2 O6 152.27(19) yes
N21 . Cr2 O6 74.35(19) yes
O5 . Cr2 O6 81.93(18) yes
N1 . Fe1 N8 88.3(2) yes
N1 . Fe1 N9 96.80(19) yes
N8 . Fe1 N9 70.6(2) yes
N1 . Fe1 N14 83.9(2) yes
N8 . Fe1 N14 70.0(2) yes
N9 . Fe1 N14 140.5(2) yes
N1 . Fe1 N15 175.4(2) yes
N8 . Fe1 N15 87.13(19) yes
N9 . Fe1 N15 81.70(19) yes
N14 . Fe1 N15 94.5(2) yes
N1 . Fe1 O3 93.1(2) yes
N8 . Fe1 O3 141.49(19) yes
N9 . Fe1 O3 71.07(18) yes
N14 . Fe1 O3 148.40(18) yes
N15 . Fe1 O3 90.55(19) yes
N1 . Fe1 O4 90.12(18) yes
N8 . Fe1 O4 141.73(19) yes
N9 . Fe1 O4 147.39(19) yes
N14 . Fe1 O4 71.80(19) yes
N15 . Fe1 O4 93.47(17) yes
O3 . Fe1 O4 76.77(17) yes
N2 1_566 Fe2 N16 172.2(2) yes
N2 1_566 Fe2 N22 89.44(19) yes
N16 . Fe2 N22 88.9(2) yes
N2 1_566 Fe2 N23 79.37(18) yes
N16 . Fe2 N23 92.94(19) yes
N22 . Fe2 N23 70.3(2) yes
N2 1_566 Fe2 N28 99.8(2) yes
N16 . Fe2 N28 86.7(2) yes
N22 . Fe2 N28 69.7(2) yes
N23 . Fe2 N28 140.0(2) yes
N2 1_566 Fe2 O7 87.19(18) yes
N16 . Fe2 O7 89.5(2) yes
N22 . Fe2 O7 142.2(2) yes
N23 . Fe2 O7 72.10(19) yes
N28 . Fe2 O7 147.8(2) yes
N2 1_566 Fe2 O8 98.18(17) yes
N16 . Fe2 O8 87.92(19) yes
N22 . Fe2 O8 140.4(2) yes
N23 . Fe2 O8 149.4(2) yes
N28 . Fe2 O8 70.6(2) yes
O7 . Fe2 O8 77.31(18) yes
Cr1 . C1 N1 174.7(5) yes
Cr1 . C2 N2 176.4(5) yes
C4 . C3 C12 126.2(6) yes
C4 . C3 N3 122.0(6) yes
C12 . C3 N3 111.7(5) yes
C3 . C4 C5 118.4(6) yes
C3 . C4 H41 120.5 no
C5 . C4 H41 121.1 no
C4 . C5 C6 120.1(6) yes
C4 . C5 H51 119.5 no
C6 . C5 H51 120.4 no
C5 . C6 C7 118.4(6) yes
C5 . C6 H61 120.9 no
C7 . C6 H61 120.7 no
C6 . C7 C8 125.2(5) yes
C6 . C7 N3 121.8(6) yes
C8 . C7 N3 113.0(5) yes
C7 . C8 C9 120.7(5) yes
C7 . C8 N4 113.7(5) yes
C9 . C8 N4 125.6(6) yes
C8 . C9 H91 110.1 no
C8 . C9 H92 110.1 no
H91 . C9 H92 109.2 no
C8 . C9 H93 108.3 no
H91 . C9 H93 109.8 no
H92 . C9 H93 109.5 no
C14 . C10 N5 117.3(5) yes
C14 . C10 O1 117.8(5) yes
N5 . C10 O1 124.9(6) yes
C20 . C11 N6 116.9(5) yes
C20 . C11 O2 118.2(6) yes
N6 . C11 O2 124.9(6) yes
C3 . C12 C13 121.6(6) yes
C3 . C12 N7 113.9(6) yes
C13 . C12 N7 124.4(6) yes
C12 . C13 H131 110.5 no
C12 . C13 H132 108.9 no
H131 . C13 H132 108.9 no
C12 . C13 H133 108.9 no
H131 . C13 H133 110.0 no
H132 . C13 H133 109.7 no
C10 . C14 C15 121.6(6) yes
C10 . C14 C19 119.4(6) yes
C15 . C14 C19 118.8(6) yes
C14 . C15 C16 119.7(7) yes
C14 . C15 H151 120.2 no
C16 . C15 H151 120.1 no
C15 . C16 C17 121.0(6) yes
C15 . C16 H161 119.7 no
C17 . C16 H161 119.3 no
C16 . C17 C18 119.9(7) yes
C16 . C17 H171 119.8 no
C18 . C17 H171 120.4 no
C17 . C18 C19 118.8(7) yes
C17 . C18 H181 120.3 no
C19 . C18 H181 120.9 no
C18 . C19 C14 121.7(6) yes
C18 . C19 H191 119.4 no
C14 . C19 H191 118.9 no
C11 . C20 C21 120.6(6) yes
C11 . C20 C25 121.1(6) yes
C21 . C20 C25 118.2(6) yes
C20 . C21 C22 120.7(6) yes
C20 . C21 H211 119.1 no
C22 . C21 H211 120.1 no
C21 . C22 C23 120.7(7) yes
C21 . C22 H221 120.0 no
C23 . C22 H221 119.3 no
C22 . C23 C24 119.9(6) yes
C22 . C23 H231 119.5 no
C24 . C23 H231 120.5 no
C23 . C24 C25 118.6(6) yes
C23 . C24 H241 120.8 no
C25 . C24 H241 120.6 no
C24 . C25 C20 121.8(6) yes
C24 . C25 H251 118.7 no
C20 . C25 H251 119.5 no
C27 . C26 C35 124.5(7) yes
C27 . C26 N8 121.5(6) yes
C35 . C26 N8 114.0(6) yes
C26 . C27 C28 116.7(7) yes
C26 . C27 H271 122.1 no
C28 . C27 H271 121.2 no
C27 . C28 C29 122.0(7) yes
C27 . C28 H281 119.6 no
C29 . C28 H281 118.4 no
C28 . C29 C30 118.1(7) yes
C28 . C29 H291 121.6 no
C30 . C29 H291 120.3 no
C29 . C30 C31 125.0(6) yes
C29 . C30 N8 120.8(7) yes
C31 . C30 N8 114.2(6) yes
C30 . C31 C32 122.2(6) yes
C30 . C31 N9 113.6(6) yes
C32 . C31 N9 124.2(6) yes
C31 . C32 H323 110.6 no
C31 . C32 H322 110.0 no
H323 . C32 H322 109.4 no
C31 . C32 H321 108.9 no
H323 . C32 H321 108.8 no
H322 . C32 H321 109.1 no
N10 . C33 N11 118.2(7) yes
N10 . C33 O3 119.5(7) yes
N11 . C33 O3 122.3(7) yes
N12 . C34 N13 117.0(6) yes
N12 . C34 O4 122.8(7) yes
N13 . C34 O4 120.2(6) yes
C26 . C35 C36 122.6(7) yes
C26 . C35 N14 112.4(6) yes
C36 . C35 N14 125.0(6) yes
C35 . C36 H361 109.3 no
C35 . C36 H362 111.1 no
H361 . C36 H362 109.0 no
C35 . C36 H363 109.6 no
H361 . C36 H363 108.4 no
H362 . C36 H363 109.5 no
Cr2 . C37 N15 178.0(6) yes
Cr2 . C38 N16 173.8(5) yes
C40 . C39 C48 124.9(6) yes
C40 . C39 N17 122.3(6) yes
C48 . C39 N17 112.8(6) yes
C39 . C40 C41 117.2(7) yes
C39 . C40 H401 122.3 no
C41 . C40 H401 120.5 no
C40 . C41 C42 119.5(7) yes
C40 . C41 H411 119.8 no
C42 . C41 H411 120.7 no
C41 . C42 C43 119.8(6) yes
C41 . C42 H421 120.1 no
C43 . C42 H421 120.0 no
C42 . C43 C44 125.1(6) yes
C42 . C43 N17 121.0(7) yes
C44 . C43 N17 113.9(6) yes
C43 . C44 C45 120.9(6) yes
C43 . C44 N18 113.1(6) yes
C45 . C44 N18 126.0(7) yes
C44 . C45 H451 110.3 no
C44 . C45 H452 108.9 no
H451 . C45 H452 109.0 no
C44 . C45 H453 109.6 no
H451 . C45 H453 109.6 no
H452 . C45 H453 109.4 no
C50 . C46 N19 117.9(6) yes
C50 . C46 O5 117.8(6) yes
N19 . C46 O5 124.2(6) yes
C56 . C47 N20 117.8(6) yes
C56 . C47 O6 117.5(6) yes
N20 . C47 O6 124.7(5) yes
C39 . C48 C49 121.5(6) yes
C39 . C48 N21 113.5(6) yes
C49 . C48 N21 125.0(6) yes
C48 . C49 H491 110.4 no
C48 . C49 H492 110.0 no
H491 . C49 H492 109.6 no
C48 . C49 H493 108.5 no
H491 . C49 H493 109.9 no
H492 . C49 H493 108.5 no
C46 . C50 C51 123.5(6) yes
C46 . C50 C55 117.8(6) yes
C51 . C50 C55 118.7(7) yes
C50 . C51 C52 119.7(7) yes
C50 . C51 H511 119.2 no
C52 . C51 H511 121.1 no
C51 . C52 C53 121.0(7) yes
C51 . C52 H521 119.7 no
C53 . C52 H521 119.2 no
C52 . C53 C54 120.0(8) yes
C52 . C53 H531 119.9 no
C54 . C53 H531 120.1 no
C53 . C54 C55 119.5(8) yes
C53 . C54 H541 120.1 no
C55 . C54 H541 120.4 no
C54 . C55 C50 121.0(7) yes
C54 . C55 H551 119.7 no
C50 . C55 H551 119.2 no
C47 . C56 C57 118.9(6) yes
C47 . C56 C61 121.8(6) yes
C57 . C56 C61 119.3(6) yes
C56 . C57 C58 120.7(7) yes
C56 . C57 H571 119.6 no
C58 . C57 H571 119.7 no
C57 . C58 C59 119.2(7) yes
C57 . C58 H581 120.7 no
C59 . C58 H581 120.1 no
C58 . C59 C60 120.7(7) yes
C58 . C59 H591 119.4 no
C60 . C59 H591 119.9 no
C59 . C60 C61 119.8(8) yes
C59 . C60 H601 120.1 no
C61 . C60 H601 120.1 no
C60 . C61 C56 120.2(7) yes
C60 . C61 H611 119.9 no
C56 . C61 H611 119.9 no
C63 . C62 C71 125.0(8) yes
C63 . C62 N22 121.0(8) yes
C71 . C62 N22 114.1(7) yes
C62 . C63 C64 118.6(8) yes
C62 . C63 H631 120.8 no
C64 . C63 H631 120.5 no
C63 . C64 C65 121.8(8) yes
C63 . C64 H641 119.4 no
C65 . C64 H641 118.8 no
C64 . C65 C66 117.0(8) yes
C64 . C65 H651 122.3 no
C66 . C65 H651 120.7 no
C65 . C66 C67 124.4(7) yes
C65 . C66 N22 120.6(7) yes
C67 . C66 N22 115.0(6) yes
C66 . C67 C68 122.4(6) yes
C66 . C67 N23 113.8(6) yes
C68 . C67 N23 123.8(6) yes
C67 . C68 H681 109.7 no
C67 . C68 H682 110.2 no
H681 . C68 H682 109.5 no
C67 . C68 H683 108.8 no
H681 . C68 H683 109.5 no
H682 . C68 H683 109.2 no
N24 . C69 N25 115.5(6) yes
N24 . C69 O7 122.1(6) yes
N25 . C69 O7 122.4(7) yes
N26 . C70 N27 114.9(8) yes
N26 . C70 O8 125.5(9) yes
N27 . C70 O8 119.5(8) yes
C62 . C71 C72 120.6(9) yes
C62 . C71 N28 113.7(7) yes
C72 . C71 N28 125.7(9) yes
C71 . C72 H721 110.1 no
C71 . C72 H722 110.1 no
H721 . C72 H722 109.1 no
C71 . C72 H723 108.5 no
H721 . C72 H723 109.4 no
H722 . C72 H723 109.7 no
Fe1 . N1 C1 161.5(5) yes
Fe2 1_544 N2 C2 161.0(5) yes
Cr1 . N3 C3 120.8(4) yes
Cr1 . N3 C7 119.6(4) yes
C3 . N3 C7 119.3(5) yes
Cr1 . N4 C8 127.7(4) yes
Cr1 . N4 N5 114.6(4) yes
C8 . N4 N5 117.6(5) yes
N4 . N5 C10 108.1(5) yes
C11 . N6 N7 108.4(5) yes
Cr1 . N7 N6 114.4(4) yes
Cr1 . N7 C12 128.2(4) yes
N6 . N7 C12 117.0(5) yes
Fe1 . N8 C30 119.1(5) yes
Fe1 . N8 C26 120.1(4) yes
C30 . N8 C26 120.8(6) yes
Fe1 . N9 C31 122.3(4) yes
Fe1 . N9 N10 115.6(4) yes
C31 . N9 N10 121.5(6) yes
C33 . N10 N9 115.2(6) yes
C33 . N10 H101 121.8 no
N9 . N10 H101 122.0 no
C33 . N11 H112 119.2 no
C33 . N11 H111 118.0 no
H112 . N11 H111 112.4 no
C34 . N12 H121 118.8 no
C34 . N12 H122 119.5 no
H121 . N12 H122 121.3 no
C34 . N13 N14 114.8(5) yes
C34 . N13 H13 123.1 no
N14 . N13 H13 122.0 no
Fe1 . N14 N13 114.9(4) yes
Fe1 . N14 C35 122.6(4) yes
N13 . N14 C35 121.6(6) yes
Fe1 . N15 C37 162.0(5) yes
Fe2 . N16 C38 173.1(5) yes
Cr2 . N17 C43 121.4(5) yes
Cr2 . N17 C39 118.5(4) yes
C43 . N17 C39 120.0(6) yes
Cr2 . N18 C44 125.6(5) yes
Cr2 . N18 N19 115.2(4) yes
C44 . N18 N19 119.1(6) yes
N18 . N19 C46 107.4(5) yes
C47 . N20 N21 107.7(5) yes
Cr2 . N21 N20 114.9(4) yes
Cr2 . N21 C48 127.4(4) yes
N20 . N21 C48 117.6(5) yes
Fe2 . N22 C62 119.7(5) yes
Fe2 . N22 C66 119.3(5) yes
C62 . N22 C66 121.0(7) yes
Fe2 . N23 C67 121.5(5) yes
Fe2 . N23 N24 114.1(4) yes
C67 . N23 N24 124.0(6) yes
C69 . N24 N23 114.5(5) yes
C69 . N24 H24 122.4 no
N23 . N24 H24 123.1 no
C69 . N25 H26 120.3 no
C69 . N25 H25 120.2 no
H26 . N25 H25 118.9 no
C70 . N26 H262 119.9 no
C70 . N26 H261 119.3 no
H262 . N26 H261 118.0 no
C70 . N27 N28 115.1(6) yes
C70 . N27 H27 120.0 no
N28 . N27 H27 121.3 no
Fe2 . N28 N27 115.5(5) yes
Fe2 . N28 C71 122.2(6) yes
N27 . N28 C71 121.3(7) yes
Cr1 . O1 C10 119.3(4) yes
Cr1 . O2 C11 119.5(4) yes
Fe1 . O3 C33 117.0(5) yes
Fe1 . O4 C34 118.0(4) yes
Cr2 . O5 C46 122.8(4) yes
C47 . O6 Cr2 118.2(4) yes
Fe2 . O7 C69 116.4(4) yes
Fe2 . O8 C70 119.0(6) yes
F1 . P1 F2 90.2(4) yes
F1 . P1 F3 87.5(4) yes
F2 . P1 F3 91.6(5) yes
F1 . P1 F4 172.2(4) yes
F2 . P1 F4 89.2(4) yes
F3 . P1 F4 84.8(5) yes
F1 . P1 F5 91.6(3) yes
F2 . P1 F5 177.6(4) yes
F3 . P1 F5 90.1(5) yes
F4 . P1 F5 89.3(4) yes
F1 . P1 F6 98.6(5) yes
F2 . P1 F6 88.8(4) yes
F3 . P1 F6 173.9(6) yes
F4 . P1 F6 89.1(5) yes
F5 . P1 F6 89.4(4) yes
F7 . P2 F8 88.5(4) yes
F7 . P2 F9 87.3(3) yes
F8 . P2 F9 89.2(3) yes
F7 . P2 F10 174.4(4) yes
F8 . P2 F10 88.2(4) yes
F9 . P2 F10 88.2(3) yes
F7 . P2 F11 93.6(5) yes
F8 . P2 F11 175.7(5) yes
F9 . P2 F11 87.2(5) yes
F10 . P2 F11 89.4(4) yes
F7 . P2 F12 92.8(3) yes
F8 . P2 F12 87.0(3) yes
F9 . P2 F12 176.2(4) yes
F10 . P2 F12 91.6(3) yes
F11 . P2 F12 96.6(5) yes

loop_
_geom_bond_atom_site_label_1
_geom_bond_atom_site_label_2
_geom_bond_site_symmetry_2
_geom_bond_distance
_geom_bond_publ_flag
Cr1 C1 . 2.074(6) yes
Cr1 C2 . 2.096(6) yes
Cr1 N3 . 2.400(5) yes
Cr1 N4 . 2.228(5) yes
Cr1 N7 . 2.234(5) yes
Cr1 O1 . 1.960(4) yes
Cr1 O2 . 1.983(4) yes
Cr2 C37 . 2.085(6) yes
Cr2 C38 . 2.067(6) yes
Cr2 N17 . 2.349(5) yes
Cr2 N18 . 2.301(5) yes
Cr2 N21 . 2.152(6) yes
Cr2 O5 . 1.979(5) yes
Cr2 O6 . 1.943(4) yes
Fe1 N1 . 2.143(5) yes
Fe1 N8 . 2.204(5) yes
Fe1 N9 . 2.206(5) yes
Fe1 N14 . 2.217(6) yes
Fe1 N15 . 2.159(5) yes
Fe1 O3 . 2.209(5) yes
Fe1 O4 . 2.167(4) yes
Fe2 N2 1_566 2.201(5) yes
Fe2 N16 . 2.133(6) yes
Fe2 N22 . 2.209(6) yes
Fe2 N23 . 2.228(5) yes
Fe2 N28 . 2.232(6) yes
Fe2 O7 . 2.175(5) yes
Fe2 O8 . 2.220(5) yes
C1 N1 . 1.148(7) yes
C2 N2 . 1.151(7) yes
C3 C4 . 1.375(9) yes
C3 C12 . 1.474(9) yes
C3 N3 . 1.347(8) yes
C4 C5 . 1.391(10) yes
C4 H41 . 0.925 no
C5 C6 . 1.368(10) yes
C5 H51 . 0.924 no
C6 C7 . 1.398(9) yes
C6 H61 . 0.934 no
C7 C8 . 1.467(9) yes
C7 N3 . 1.338(7) yes
C8 C9 . 1.495(8) yes
C8 N4 . 1.294(8) yes
C9 H91 . 0.954 no
C9 H92 . 0.952 no
C9 H93 . 0.958 no
C10 C14 . 1.493(9) yes
C10 N5 . 1.314(8) yes
C10 O1 . 1.289(7) yes
C11 C20 . 1.499(8) yes
C11 N6 . 1.301(8) yes
C11 O2 . 1.297(7) yes
C12 C13 . 1.503(10) yes
C12 N7 . 1.292(8) yes
C13 H131 . 0.958 no
C13 H132 . 0.961 no
C13 H133 . 0.964 no
C14 C15 . 1.394(9) yes
C14 C19 . 1.383(9) yes
C15 C16 . 1.376(10) yes
C15 H151 . 0.937 no
C16 C17 . 1.384(10) yes
C16 H161 . 0.925 no
C17 C18 . 1.388(10) yes
C17 H171 . 0.929 no
C18 C19 . 1.384(10) yes
C18 H181 . 0.927 no
C19 H191 . 0.924 no
C20 C21 . 1.373(9) yes
C20 C25 . 1.374(9) yes
C21 C22 . 1.374(9) yes
C21 H211 . 0.930 no
C22 C23 . 1.358(10) yes
C22 H221 . 0.927 no
C23 C24 . 1.387(10) yes
C23 H231 . 0.932 no
C24 C25 . 1.381(9) yes
C24 H241 . 0.926 no
C25 H251 . 0.926 no
C26 C27 . 1.398(10) yes
C26 C35 . 1.497(10) yes
C26 N8 . 1.340(9) yes
C27 C28 . 1.391(10) yes
C27 H271 . 0.932 no
C28 C29 . 1.376(11) yes
C28 H281 . 0.924 no
C29 C30 . 1.381(10) yes
C29 H291 . 0.935 no
C30 C31 . 1.477(10) yes
C30 N8 . 1.356(8) yes
C31 C32 . 1.497(9) yes
C31 N9 . 1.283(8) yes
C32 H323 . 0.955 no
C32 H322 . 0.958 no
C32 H321 . 0.956 no
C33 N10 . 1.369(9) yes
C33 N11 . 1.334(10) yes
C33 O3 . 1.243(9) yes
C34 N12 . 1.314(8) yes
C34 N13 . 1.366(9) yes
C34 O4 . 1.255(8) yes
C35 C36 . 1.498(10) yes
C35 N14 . 1.283(9) yes
C36 H361 . 0.952 no
C36 H362 . 0.962 no
C36 H363 . 0.959 no
C37 N15 . 1.138(7) yes
C38 N16 . 1.141(8) yes
C39 C40 . 1.396(10) yes
C39 C48 . 1.471(9) yes
C39 N17 . 1.339(9) yes
C40 C41 . 1.412(10) yes
C40 H401 . 0.927 no
C41 C42 . 1.369(11) yes
C41 H411 . 0.929 no
C42 C43 . 1.390(10) yes
C42 H421 . 0.925 no
C43 C44 . 1.472(10) yes
C43 N17 . 1.341(8) yes
C44 C45 . 1.499(9) yes
C44 N18 . 1.295(9) yes
C45 H451 . 0.962 no
C45 H452 . 0.965 no
C45 H453 . 0.957 no
C46 C50 . 1.481(10) yes
C46 N19 . 1.332(9) yes
C46 O5 . 1.279(8) yes
C47 C56 . 1.483(9) yes
C47 N20 . 1.307(8) yes
C47 O6 . 1.287(7) yes
C48 C49 . 1.515(10) yes
C48 N21 . 1.296(9) yes
C49 H491 . 0.961 no
C49 H492 . 0.959 no
C49 H493 . 0.957 no
C50 C51 . 1.390(10) yes
C50 C55 . 1.382(10) yes
C51 C52 . 1.379(12) yes
C51 H511 . 0.924 no
C52 C53 . 1.369(12) yes
C52 H521 . 0.930 no
C53 C54 . 1.370(11) yes
C53 H531 . 0.936 no
C54 C55 . 1.386(11) yes
C54 H541 . 0.926 no
C55 H551 . 0.921 no
C56 C57 . 1.383(9) yes
C56 C61 . 1.387(9) yes
C57 C58 . 1.397(10) yes
C57 H571 . 0.927 no
C58 C59 . 1.378(12) yes
C58 H581 . 0.931 no
C59 C60 . 1.379(11) yes
C59 H591 . 0.934 no
C60 C61 . 1.389(10) yes
C60 H601 . 0.933 no
C61 H611 . 0.934 no
C62 C63 . 1.389(12) yes
C62 C71 . 1.482(12) yes
C62 N22 . 1.341(9) yes
C63 C64 . 1.362(13) yes
C63 H631 . 0.932 no
C64 C65 . 1.379(12) yes
C64 H641 . 0.926 no
C65 C66 . 1.424(10) yes
C65 H651 . 0.934 no
C66 C67 . 1.471(10) yes
C66 N22 . 1.337(10) yes
C67 C68 . 1.487(10) yes
C67 N23 . 1.281(8) yes
C68 H681 . 0.968 no
C68 H682 . 0.953 no
C68 H683 . 0.958 no
C69 N24 . 1.376(9) yes
C69 N25 . 1.338(9) yes
C69 O7 . 1.227(8) yes
C70 N26 . 1.319(11) yes
C70 N27 . 1.372(11) yes
C70 O8 . 1.241(9) yes
C71 C72 . 1.509(11) yes
C71 N28 . 1.260(11) yes
C72 H721 . 0.960 no
C72 H722 . 0.962 no
C72 H723 . 0.959 no
N4 N5 . 1.379(7) yes
N6 N7 . 1.405(7) yes
N9 N10 . 1.353(8) yes
N10 H101 . 0.866 no
N11 H112 . 0.867 no
N11 H111 . 0.863 no
N12 H121 . 0.863 no
N12 H122 . 0.865 no
N13 N14 . 1.357(7) yes
N13 H13 . 0.864 no
N18 N19 . 1.385(8) yes
N20 N21 . 1.396(7) yes
N23 N24 . 1.343(7) yes
N24 H24 . 0.858 no
N25 H26 . 0.867 no
N25 H25 . 0.869 no
N26 H262 . 0.861 no
N26 H261 . 0.861 no
N27 N28 . 1.380(9) yes
N27 H27 . 0.863 no
P1 F1 . 1.546(6) yes
P1 F2 . 1.580(6) yes
P1 F3 . 1.620(7) yes
P1 F4 . 1.594(8) yes
P1 F5 . 1.576(6) yes
P1 F6 . 1.524(7) yes
P2 F7 . 1.571(6) yes
P2 F8 . 1.589(6) yes
P2 F9 . 1.599(6) yes
P2 F10 . 1.598(6) yes
P2 F11 . 1.550(7) yes
P2 F12 . 1.576(6) yes

loop_
_geom_hbond_atom_site_label_D
_geom_hbond_atom_site_label_H
_geom_hbond_atom_site_label_A
_geom_hbond_site_symmetry_A
_geom_hbond_angle_DHA
_geom_hbond_distance_DH
_geom_hbond_distance_HA
_geom_hbond_distance_DA
_geom_hbond_publ_flag
C6 H61 N15 2_776 171 0.93 2.51 3.434(11) yes
C9 H92 O3 2_776 143 0.95 2.55 3.365(11) yes
C42 H421 N2 2_776 160 0.92 2.45 3.334(11) yes
N12 H121 O4 2_776 165 0.86 2.15 2.995(11) yes
N12 H122 O10 . 137 0.87 2.28 2.975(11) yes
N24 H24 O9 2_677 151 0.86 2.08 2.859(11) yes
N13 H13 O10 . 130 0.86 2.57 3.192(11) yes
N26 H261 O8 2_787 165 0.86 2.10 2.936(11) yes
N11 H111 O10 2_776 170 0.86 2.45 3.299(11) yes

loop_
_platon_squeeze_void_nr
_platon_squeeze_void_average_x
_platon_squeeze_void_average_y
_platon_squeeze_void_average_z
_platon_squeeze_void_volume
_platon_squeeze_void_count_electrons
_platon_squeeze_void_content
1 0.000 0.004 0.005 408 163 ' '
2 0.296 0.873 0.436 19 4 ' '
3 0.703 0.127 0.564 19 4 ' '
